data_4087213
loop_
_publ_author_name
'Streubel, Rainer'
'Schmer, Alexander'
'Kyri, Andreas W.'
'Schnakenburg, Gregor'

_publ_section_title
;
 1,1&#x2032;-Bifunctional Aminophosphane Complexes via N--H Bond
 Insertions of a Li/Cl Phosphinidenoid Complex and First Studies on N/P
 Mono Functionalizations
;
_journal_name_full Organometallics
_journal_paper_doi 10.1021/acs.organomet.7b00073
_journal_year 2017
_chemical_formula_moiety 'C27 H24 N O5 P W'
_chemical_formula_sum 'C27 H24 N O5 P W'
_chemical_formula_weight 657.29
_chemical_name_systematic AS-31
_space_group_crystal_system triclinic
_space_group_IT_number 2
_space_group_name_Hall '-P 1'
_space_group_name_H-M_alt 'P -1'
_symmetry_space_group_name_Hall '-P 1'
_symmetry_space_group_name_H-M 'P -1'
_atom_sites_solution_hydrogens geom
_audit_creation_date 2016-04-20
_audit_creation_method
;
Olex2 1.2
(compiled 2015.09.21 svn.r3230 for OlexSys, GUI svn.r5103)
;
_cell_angle_alpha 105.035(2)
_cell_angle_beta 102.792(2)
_cell_angle_gamma 91.822(2)
_cell_formula_units_Z 4
_cell_length_a 10.5144(6)
_cell_length_b 15.2601(10)
_cell_length_c 16.9086(11)
_cell_measurement_reflns_used 9830
_cell_measurement_temperature 123
_cell_measurement_theta_max 29.67
_cell_measurement_theta_min 2.54
_cell_volume 2543.6(3)
_computing_cell_refinement 'SAINT v8.34A (Bruker, 2013)'
_computing_data_reduction 'SAINT v8.34A (Bruker, 2013)'
_computing_molecular_graphics 'Olex2 (Dolomanov et al., 2009)'
_computing_publication_material 'Olex2 (Dolomanov et al., 2009)'
_computing_structure_refinement 'XL (Sheldrick, 2008)'
_computing_structure_solution 'XS (Sheldrick, 2008)'
_diffrn_ambient_temperature 123
_diffrn_detector 'Bruker Photon100 detector'
_diffrn_detector_area_resol_mean 7.9
_diffrn_detector_type 'CMOS area detector'
_diffrn_measured_fraction_theta_full 0.999
_diffrn_measured_fraction_theta_max 0.999
_diffrn_measurement_device 'three-circle diffractometer'
_diffrn_measurement_device_type 'Bruker D8-Venture'
_diffrn_measurement_method 'fine slicing \w and \f scans'
_diffrn_radiation_monochromator 'mirror optics'
_diffrn_radiation_probe x-ray
_diffrn_radiation_type MoK\a
_diffrn_radiation_wavelength 0.71073
_diffrn_reflns_av_R_equivalents 0.0521
_diffrn_reflns_av_unetI/netI 0.0232
_diffrn_reflns_Laue_measured_fraction_full 0.999
_diffrn_reflns_Laue_measured_fraction_max 0.999
_diffrn_reflns_limit_h_max 13
_diffrn_reflns_limit_h_min -13
_diffrn_reflns_limit_k_max 20
_diffrn_reflns_limit_k_min -20
_diffrn_reflns_limit_l_max 22
_diffrn_reflns_limit_l_min -22
_diffrn_reflns_number 137015
_diffrn_reflns_point_group_measured_fraction_full 0.999
_diffrn_reflns_point_group_measured_fraction_max 0.999
_diffrn_reflns_theta_full 26.000
_diffrn_reflns_theta_max 27.999
_diffrn_reflns_theta_min 2.320
_diffrn_source 'microfocus sealed X-ray tube'
_diffrn_source_type 'Incoatec I\ms'
_diffrn_standards_number 0
_exptl_absorpt_coefficient_mu 4.642
_exptl_absorpt_correction_T_max 0.7459
_exptl_absorpt_correction_T_min 0.5165
_exptl_absorpt_correction_type empirical
_exptl_absorpt_process_details
;
SADABS-2014/5 (Bruker,2014/5) was used for absorption correction.
wR2(int) was 0.0983 before and 0.0623 after correction.
The Ratio of minimum to maximum transmission is 0.6925.
The \l/2 correction factor is 0.00150.
;
_exptl_crystal_colour 'clear colourless'
_exptl_crystal_colour_lustre clear
_exptl_crystal_colour_primary colourless
_exptl_crystal_density_diffrn 1.716
_exptl_crystal_description block
_exptl_crystal_F_000 1288
_exptl_crystal_size_max 0.22
_exptl_crystal_size_mid 0.21
_exptl_crystal_size_min 0.17
_refine_diff_density_max 0.690
_refine_diff_density_min -1.114
_refine_diff_density_rms 0.098
_refine_ls_extinction_method none
_refine_ls_goodness_of_fit_ref 1.099
_refine_ls_hydrogen_treatment constr
_refine_ls_matrix_type full
_refine_ls_number_parameters 637
_refine_ls_number_reflns 12269
_refine_ls_number_restraints 18
_refine_ls_restrained_S_all 1.109
_refine_ls_R_factor_all 0.0249
_refine_ls_R_factor_gt 0.0182
_refine_ls_shift/su_max 0.002
_refine_ls_shift/su_mean 0.000
_refine_ls_structure_factor_coef Fsqd
_refine_ls_weighting_details 'w=1/[\s^2^(Fo^2^)+(0.0076P)^2^+2.7542P] where P=(Fo^2^+2Fc^2^)/3'
_refine_ls_weighting_scheme calc
_refine_ls_wR_factor_gt 0.0385
_refine_ls_wR_factor_ref 0.0416
_reflns_Friedel_coverage 0.000
_reflns_number_gt 10844
_reflns_number_total 12269
_reflns_threshold_expression 'I > 2\s(I)'
_cod_data_source_file om7b00073_si_002.cif
_cod_data_source_block mo_4586f
_cod_database_code 4087213
_shelx_space_group_comment
;
The symmetry employed for this shelxl refinement is uniquely defined
by the following loop, which should always be used as a source of
symmetry information in preference to the above space-group names.
They are only intended as comments.
;
_shelx_estimated_absorpt_t_max 0.506
_shelx_estimated_absorpt_t_min 0.428
_olex2_refinement_description
;
1. Fixed Uiso
 At 1.2 times of:
  All C(H) groups
 At 1.5 times of:
  All C(H,H,H) groups
2. Uiso/Uaniso restraints and constraints
Uanis(C15) \\sim Ueq, Uanis(C14) \\sim Ueq, Uanis(C13) \\sim Ueq: with sigma of
0.005 and sigma for terminal atoms of 0.01
3.a Aromatic/amide H refined with riding coordinates:
 C6(H6), C7(H7), C8(H8), C9(H9), C10(H10), C12(H12), C13(H13), C14(H14),
 C15(H15), C16(H16), C18(H18), C19(H19), C20(H20), C21(H21), C22(H22), C6'(H6'),
  C7'(H7'), C8'(H8'), C9'(H9'), C10'(H10'), C12'(H12'), C13'(H13'), C14'(H14'),
 C15'(H15'), C16'(H16'), C18'(H18'), C19'(H19'), C20'(H20'), C21'(H21'),
 C22'(H22')
3.b Idealised Me refined as rotating group:
 C1(H1A,H1B,H1C), C2(H2A,H2B,H2C), C3(H3A,H3B,H3C), C1'(H1'A,H1'B,H1'C),
 C2'(H2'A,H2'B,H2'C), C3'(H3'A,H3'B,H3'C)
;
_shelx_shelxl_version_number 2014/7
_olex2_submission_special_instructions 'No special instructions were received'

loop_
_space_group_symop_operation_xyz
'x, y, z'
'-x, -y, -z'

loop_
_atom_site_label
_atom_site_type_symbol
_atom_site_fract_x
_atom_site_fract_y
_atom_site_fract_z
_atom_site_U_iso_or_equiv
_atom_site_adp_type
_atom_site_occupancy
_atom_site_site_symmetry_order
_atom_site_calc_flag
_atom_site_refinement_flags_posn
_atom_site_refinement_flags_adp
W W 0.87304(2) 0.82674(2) 0.40577(2) 0.01301(2) Uani 1 1 d . .
P P 0.65163(5) 0.79633(4) 0.43895(3) 0.01206(10) Uani 1 1 d . .
O1 O 1.14054(18) 0.90488(15) 0.38572(13) 0.0376(5) Uani 1 1 d . .
O2 O 0.9935(2) 0.64064(14) 0.42051(13) 0.0372(5) Uani 1 1 d . .
O3 O 0.7970(2) 0.73777(16) 0.20686(11) 0.0397(5) Uani 1 1 d . .
O4 O 0.74798(18) 1.01005(12) 0.39027(13) 0.0315(4) Uani 1 1 d . .
O5 O 0.98754(19) 0.90801(14) 0.60233(11) 0.0338(4) Uani 1 1 d . .
N N 0.52250(18) 0.82099(13) 0.37031(12) 0.0172(4) Uani 1 1 d . .
C1 C 0.6473(2) 0.88078(15) 0.53742(13) 0.0169(4) Uani 1 1 d . .
H1A H 0.7147 0.8709 0.5838 0.025 Uiso 1 1 calc GR .
H1B H 0.5609 0.8744 0.5493 0.025 Uiso 1 1 calc GR .
H1C H 0.6640 0.9422 0.5319 0.025 Uiso 1 1 calc GR .
C2 C 0.4535(2) 0.90250(17) 0.39324(16) 0.0251(5) Uani 1 1 d . .
H2A H 0.4377 0.9094 0.4494 0.038 Uiso 1 1 calc GR .
H2B H 0.3697 0.8961 0.3520 0.038 Uiso 1 1 calc GR .
H2C H 0.5072 0.9563 0.3936 0.038 Uiso 1 1 calc GR .
C3 C 0.5229(2) 0.79734(18) 0.28077(14) 0.0246(5) Uani 1 1 d . .
H3A H 0.5761 0.8449 0.2700 0.037 Uiso 1 1 calc GR .
H3B H 0.4330 0.7923 0.2470 0.037 Uiso 1 1 calc GR .
H3C H 0.5600 0.7389 0.2654 0.037 Uiso 1 1 calc GR .
C4 C 0.5939(2) 0.68080(14) 0.45561(14) 0.0163(4) Uani 1 1 d . .
C5 C 0.7120(2) 0.64000(15) 0.49978(14) 0.0175(4) Uani 1 1 d . .
C6 C 0.8110(2) 0.69341(16) 0.56525(14) 0.0199(4) Uani 1 1 d . .
H6 H 0.8081 0.7576 0.5817 0.024 Uiso 1 1 calc R .
C7 C 0.9141(2) 0.65491(18) 0.60721(16) 0.0254(5) Uani 1 1 d . .
H7 H 0.9817 0.6929 0.6506 0.030 Uiso 1 1 calc R .
C8 C 0.9181(3) 0.56131(19) 0.58571(18) 0.0329(6) Uani 1 1 d . .
H8 H 0.9882 0.5346 0.6140 0.039 Uiso 1 1 calc R .
C9 C 0.8189(3) 0.50732(18) 0.52267(19) 0.0361(6) Uani 1 1 d . .
H9 H 0.8201 0.4430 0.5082 0.043 Uiso 1 1 calc R .
C10 C 0.7167(3) 0.54597(16) 0.47979(17) 0.0272(5) Uani 1 1 d . .
H10 H 0.6495 0.5076 0.4364 0.033 Uiso 1 1 calc R .
C11 C 0.5366(2) 0.61855(15) 0.36583(16) 0.0237(5) Uani 1 1 d . .
C12 C 0.6203(3) 0.59526(17) 0.31164(17) 0.0315(6) Uani 1 1 d . .
H12 H 0.7106 0.6165 0.3318 0.038 Uiso 1 1 calc R .
C13 C 0.5754(4) 0.5420(2) 0.22919(19) 0.0461(8) Uani 1 1 d . U
H13 H 0.6347 0.5274 0.1937 0.055 Uiso 1 1 calc R .
C14 C 0.4450(4) 0.5103(2) 0.1988(2) 0.0607(10) Uani 1 1 d . U
H14 H 0.4131 0.4755 0.1418 0.073 Uiso 1 1 calc R .
C15 C 0.3621(4) 0.5295(2) 0.2513(2) 0.0592(10) Uani 1 1 d . U
H15 H 0.2726 0.5063 0.2309 0.071 Uiso 1 1 calc R .
C16 C 0.4066(3) 0.58309(19) 0.3351(2) 0.0407(7) Uani 1 1 d . .
H16 H 0.3474 0.5950 0.3709 0.049 Uiso 1 1 calc R .
C17 C 0.4930(2) 0.69862(15) 0.51018(15) 0.0200(5) Uani 1 1 d . .
C18 C 0.5131(2) 0.67671(17) 0.58689(16) 0.0239(5) Uani 1 1 d . .
H18 H 0.5882 0.6473 0.6047 0.029 Uiso 1 1 calc R .
C19 C 0.4243(3) 0.69749(19) 0.63787(18) 0.0320(6) Uani 1 1 d . .
H19 H 0.4388 0.6813 0.6895 0.038 Uiso 1 1 calc R .
C20 C 0.3155(3) 0.7413(2) 0.61386(19) 0.0351(6) Uani 1 1 d . .
H20 H 0.2568 0.7570 0.6495 0.042 Uiso 1 1 calc R .
C21 C 0.2928(3) 0.76226(18) 0.53748(19) 0.0323(6) Uani 1 1 d . .
H21 H 0.2176 0.7919 0.5204 0.039 Uiso 1 1 calc R .
C22 C 0.3792(2) 0.74013(17) 0.48566(17) 0.0254(5) Uani 1 1 d . .
H22 H 0.3610 0.7533 0.4326 0.030 Uiso 1 1 calc R .
C23 C 1.0425(2) 0.87463(18) 0.39153(15) 0.0235(5) Uani 1 1 d . .
C24 C 0.9483(2) 0.70660(17) 0.41613(15) 0.0218(5) Uani 1 1 d . .
C25 C 0.8188(2) 0.76933(17) 0.27779(15) 0.0224(5) Uani 1 1 d . .
C26 C 0.7943(2) 0.94482(15) 0.39536(14) 0.0177(4) Uani 1 1 d . .
C27 C 0.9441(2) 0.87936(16) 0.53177(15) 0.0195(5) Uani 1 1 d . .
W' W 0.91695(2) 0.37644(2) 0.10904(2) 0.01748(3) Uani 1 1 d . .
P' P 0.86953(5) 0.22246(4) -0.00638(3) 0.01536(11) Uani 1 1 d . .
O1' O 1.0016(2) 0.56986(14) 0.23780(14) 0.0483(6) Uani 1 1 d . .
O2' O 0.7527(2) 0.33401(15) 0.23378(13) 0.0432(5) Uani 1 1 d . .
O3' O 1.16872(19) 0.30445(14) 0.20669(12) 0.0367(5) Uani 1 1 d . .
O4' O 1.11001(19) 0.42456(14) 0.00347(14) 0.0402(5) Uani 1 1 d . .
O5' O 0.67146(18) 0.47267(13) 0.03329(13) 0.0354(4) Uani 1 1 d . .
N' N 0.8409(2) 0.23299(15) -0.10541(13) 0.0260(4) Uani 1 1 d . .
C1' C 1.0200(2) 0.16433(17) 0.00091(16) 0.0234(5) Uani 1 1 d . .
H1'A H 1.0907 0.2033 -0.0056 0.035 Uiso 1 1 calc GR .
H1'B H 1.0051 0.1068 -0.0438 0.035 Uiso 1 1 calc GR .
H1'C H 1.0447 0.1518 0.0560 0.035 Uiso 1 1 calc GR .
C2' C 0.8785(3) 0.1683(2) -0.17507(16) 0.0318(6) Uani 1 1 d . .
H2'A H 0.9550 0.1953 -0.1875 0.048 Uiso 1 1 calc GR .
H2'B H 0.8055 0.1539 -0.2252 0.048 Uiso 1 1 calc GR .
H2'C H 0.9002 0.1122 -0.1591 0.048 Uiso 1 1 calc GR .
C3' C 0.8106(3) 0.31819(18) -0.12656(16) 0.0293(6) Uani 1 1 d . .
H3'A H 0.7794 0.3587 -0.0810 0.044 Uiso 1 1 calc GR .
H3'B H 0.7424 0.3052 -0.1791 0.044 Uiso 1 1 calc GR .
H3'C H 0.8897 0.3479 -0.1337 0.044 Uiso 1 1 calc GR .
C4' C 0.7338(2) 0.13219(14) -0.00518(13) 0.0143(4) Uani 1 1 d . .
C5' C 0.6164(2) 0.18602(15) 0.01206(14) 0.0174(4) Uani 1 1 d . .
C6' C 0.5657(2) 0.24303(16) -0.03767(16) 0.0234(5) Uani 1 1 d . .
H6' H 0.6057 0.2492 -0.0814 0.028 Uiso 1 1 calc R .
C7' C 0.4589(2) 0.29065(18) -0.02497(18) 0.0305(6) Uani 1 1 d . .
H7' H 0.4265 0.3290 -0.0596 0.037 Uiso 1 1 calc R .
C8' C 0.3991(2) 0.28230(18) 0.03856(19) 0.0325(6) Uani 1 1 d . .
H8' H 0.3256 0.3147 0.0475 0.039 Uiso 1 1 calc R .
C9' C 0.4471(2) 0.22663(18) 0.08846(17) 0.0299(6) Uani 1 1 d . .
H9' H 0.4062 0.2207 0.1318 0.036 Uiso 1 1 calc R .
C10' C 0.5554(2) 0.17891(16) 0.07582(15) 0.0222(5) Uani 1 1 d . .
H10' H 0.5878 0.1412 0.1110 0.027 Uiso 1 1 calc R .
C11' C 0.7805(2) 0.08445(15) 0.06486(13) 0.0154(4) Uani 1 1 d . .
C12' C 0.8688(2) 0.12797(16) 0.14082(14) 0.0212(5) Uani 1 1 d . .
H12' H 0.9054 0.1883 0.1492 0.025 Uiso 1 1 calc R .
C13' C 0.9046(3) 0.08519(18) 0.20474(15) 0.0262(5) Uani 1 1 d . .
H13' H 0.9657 0.1162 0.2557 0.031 Uiso 1 1 calc R .
C14' C 0.8515(2) -0.00243(17) 0.19434(15) 0.0249(5) Uani 1 1 d . .
H14' H 0.8764 -0.0320 0.2376 0.030 Uiso 1 1 calc R .
C15' C 0.7619(2) -0.04631(16) 0.12014(16) 0.0237(5) Uani 1 1 d . .
H15' H 0.7243 -0.1062 0.1126 0.028 Uiso 1 1 calc R .
C16' C 0.7265(2) -0.00314(16) 0.05654(15) 0.0203(5) Uani 1 1 d . .
H16' H 0.6640 -0.0340 0.0062 0.024 Uiso 1 1 calc R .
C17' C 0.6961(2) 0.05809(15) -0.09062(13) 0.0177(4) Uani 1 1 d . .
C18' C 0.5740(2) 0.04723(16) -0.14607(14) 0.0224(5) Uani 1 1 d . .
H18' H 0.5121 0.0896 -0.1336 0.027 Uiso 1 1 calc R .
C19' C 0.5399(3) -0.02474(18) -0.21991(15) 0.0288(6) Uani 1 1 d . .
H19' H 0.4553 -0.0310 -0.2565 0.035 Uiso 1 1 calc R .
C20' C 0.6287(3) -0.08667(18) -0.23984(15) 0.0290(6) Uani 1 1 d . .
H20' H 0.6063 -0.1351 -0.2903 0.035 Uiso 1 1 calc R .
C21' C 0.7510(3) -0.07712(17) -0.18515(16) 0.0276(5) Uani 1 1 d . .
H21' H 0.8127 -0.1194 -0.1982 0.033 Uiso 1 1 calc R .
C22' C 0.7839(2) -0.00628(16) -0.11137(15) 0.0233(5) Uani 1 1 d . .
H22' H 0.8677 -0.0014 -0.0742 0.028 Uiso 1 1 calc R .
C23' C 0.9707(3) 0.49887(18) 0.19195(17) 0.0307(6) Uani 1 1 d . .
C24' C 0.8080(3) 0.34627(17) 0.18664(16) 0.0257(5) Uani 1 1 d . .
C25' C 1.0764(2) 0.32845(16) 0.17129(15) 0.0231(5) Uani 1 1 d . .
C26' C 1.0369(2) 0.40841(17) 0.03952(16) 0.0237(5) Uani 1 1 d . .
C27' C 0.7579(2) 0.43509(17) 0.05637(16) 0.0253(5) Uani 1 1 d . .

loop_
_atom_site_aniso_label
_atom_site_aniso_U_11
_atom_site_aniso_U_22
_atom_site_aniso_U_33
_atom_site_aniso_U_23
_atom_site_aniso_U_13
_atom_site_aniso_U_12
W 0.01161(4) 0.01648(4) 0.01221(4) 0.00531(3) 0.00348(3) 0.00367(3)
P 0.0127(2) 0.0108(2) 0.0133(2) 0.00333(19) 0.00403(19) 0.00335(19)
O1 0.0219(9) 0.0519(13) 0.0419(12) 0.0116(10) 0.0163(8) -0.0025(9)
O2 0.0438(11) 0.0335(11) 0.0412(11) 0.0153(9) 0.0151(9) 0.0253(9)
O3 0.0367(11) 0.0612(14) 0.0162(9) 0.0028(9) 0.0050(8) 0.0084(10)
O4 0.0285(9) 0.0242(9) 0.0475(12) 0.0182(8) 0.0101(8) 0.0092(8)
O5 0.0374(10) 0.0424(11) 0.0161(9) 0.0085(8) -0.0034(8) -0.0122(9)
N 0.0166(9) 0.0176(9) 0.0173(9) 0.0048(7) 0.0033(7) 0.0066(7)
C1 0.0202(10) 0.0151(10) 0.0160(10) 0.0025(8) 0.0070(8) 0.0034(8)
C2 0.0208(11) 0.0284(13) 0.0305(13) 0.0116(10) 0.0091(10) 0.0155(10)
C3 0.0202(11) 0.0333(13) 0.0174(11) 0.0060(10) -0.0011(9) 0.0077(10)
C4 0.0161(10) 0.0114(10) 0.0217(11) 0.0050(8) 0.0049(8) 0.0009(8)
C5 0.0191(10) 0.0161(10) 0.0218(11) 0.0090(9) 0.0091(9) 0.0049(8)
C6 0.0244(11) 0.0165(11) 0.0218(11) 0.0095(9) 0.0063(9) 0.0041(9)
C7 0.0264(12) 0.0283(13) 0.0236(12) 0.0127(10) 0.0035(10) 0.0058(10)
C8 0.0349(14) 0.0319(14) 0.0393(15) 0.0213(12) 0.0086(12) 0.0182(12)
C9 0.0451(17) 0.0194(13) 0.0467(17) 0.0139(12) 0.0102(13) 0.0127(12)
C10 0.0298(13) 0.0158(11) 0.0365(14) 0.0093(10) 0.0063(11) 0.0045(10)
C11 0.0268(12) 0.0119(10) 0.0278(12) 0.0030(9) 0.0000(10) 0.0010(9)
C12 0.0431(16) 0.0189(12) 0.0274(13) -0.0030(10) 0.0084(12) 0.0040(11)
C13 0.068(2) 0.0279(14) 0.0328(15) -0.0063(12) 0.0091(14) 0.0128(14)
C14 0.075(2) 0.0385(17) 0.0427(18) -0.0134(14) -0.0113(17) 0.0083(17)
C15 0.0471(18) 0.0416(18) 0.061(2) -0.0077(16) -0.0171(16) -0.0043(15)
C16 0.0296(14) 0.0260(14) 0.0528(19) -0.0014(13) -0.0033(13) -0.0013(11)
C17 0.0184(11) 0.0150(10) 0.0291(12) 0.0074(9) 0.0095(9) -0.0007(8)
C18 0.0213(11) 0.0228(12) 0.0307(13) 0.0098(10) 0.0102(10) -0.0005(9)
C19 0.0297(14) 0.0372(15) 0.0333(14) 0.0109(12) 0.0158(11) -0.0024(12)
C20 0.0278(14) 0.0367(15) 0.0472(17) 0.0099(13) 0.0238(12) 0.0021(12)
C21 0.0213(12) 0.0280(14) 0.0540(18) 0.0149(13) 0.0172(12) 0.0041(10)
C22 0.0179(11) 0.0245(12) 0.0382(14) 0.0132(11) 0.0105(10) 0.0013(9)
C23 0.0197(11) 0.0316(13) 0.0206(11) 0.0077(10) 0.0064(9) 0.0046(10)
C24 0.0209(11) 0.0260(12) 0.0199(11) 0.0057(9) 0.0075(9) 0.0095(9)
C25 0.0190(11) 0.0300(13) 0.0192(11) 0.0066(10) 0.0064(9) 0.0062(9)
C26 0.0149(10) 0.0204(11) 0.0194(11) 0.0083(9) 0.0044(8) 0.0007(8)
C27 0.0148(10) 0.0225(11) 0.0232(12) 0.0109(9) 0.0035(9) -0.0010(9)
W' 0.02058(5) 0.01519(5) 0.01900(5) 0.00587(3) 0.00822(3) 0.00075(3)
P' 0.0174(3) 0.0167(3) 0.0148(3) 0.0068(2) 0.0065(2) 0.0024(2)
O1' 0.0719(16) 0.0252(11) 0.0411(12) -0.0051(9) 0.0176(11) -0.0051(10)
O2' 0.0488(13) 0.0517(13) 0.0388(12) 0.0150(10) 0.0278(10) -0.0002(10)
O3' 0.0353(11) 0.0353(11) 0.0350(11) 0.0100(9) -0.0018(9) 0.0056(9)
O4' 0.0346(11) 0.0429(12) 0.0623(14) 0.0334(11) 0.0279(10) 0.0103(9)
O5' 0.0281(10) 0.0332(10) 0.0521(12) 0.0187(9) 0.0150(9) 0.0109(8)
N' 0.0397(12) 0.0262(11) 0.0188(10) 0.0105(8) 0.0150(9) 0.0077(9)
C1' 0.0201(11) 0.0240(12) 0.0272(12) 0.0058(10) 0.0089(9) 0.0043(9)
C2' 0.0388(15) 0.0402(15) 0.0199(12) 0.0073(11) 0.0155(11) 0.0052(12)
C3' 0.0397(15) 0.0307(14) 0.0227(12) 0.0173(11) 0.0064(11) 0.0017(11)
C4' 0.0155(10) 0.0150(10) 0.0134(10) 0.0050(8) 0.0040(8) 0.0019(8)
C5' 0.0165(10) 0.0150(10) 0.0185(11) 0.0016(8) 0.0033(8) 0.0010(8)
C6' 0.0220(11) 0.0205(11) 0.0279(12) 0.0087(10) 0.0038(9) 0.0029(9)
C7' 0.0209(12) 0.0221(12) 0.0442(16) 0.0088(11) -0.0012(11) 0.0046(10)
C8' 0.0174(12) 0.0218(12) 0.0492(17) -0.0044(12) 0.0055(11) 0.0035(10)
C9' 0.0234(12) 0.0297(14) 0.0356(14) 0.0002(11) 0.0152(11) 0.0025(10)
C10' 0.0201(11) 0.0237(12) 0.0218(11) 0.0037(9) 0.0062(9) 0.0019(9)
C11' 0.0158(10) 0.0176(10) 0.0153(10) 0.0064(8) 0.0062(8) 0.0030(8)
C12' 0.0265(12) 0.0198(11) 0.0172(11) 0.0075(9) 0.0027(9) -0.0018(9)
C13' 0.0308(13) 0.0312(13) 0.0166(11) 0.0107(10) 0.0012(10) 0.0003(11)
C14' 0.0311(13) 0.0279(13) 0.0235(12) 0.0159(10) 0.0114(10) 0.0089(10)
C15' 0.0295(12) 0.0193(11) 0.0281(12) 0.0111(10) 0.0135(10) 0.0031(10)
C16' 0.0215(11) 0.0207(11) 0.0197(11) 0.0069(9) 0.0056(9) -0.0002(9)
C17' 0.0243(11) 0.0175(10) 0.0112(10) 0.0036(8) 0.0041(8) 0.0034(9)
C18' 0.0262(12) 0.0220(12) 0.0192(11) 0.0067(9) 0.0043(9) 0.0014(9)
C19' 0.0339(14) 0.0301(14) 0.0178(12) 0.0080(10) -0.0042(10) -0.0034(11)
C20' 0.0447(15) 0.0251(13) 0.0149(11) 0.0022(10) 0.0077(10) -0.0062(11)
C21' 0.0360(14) 0.0223(12) 0.0253(13) 0.0022(10) 0.0141(11) 0.0029(10)
C22' 0.0245(12) 0.0218(12) 0.0226(12) 0.0047(9) 0.0054(9) 0.0021(9)
C23' 0.0386(15) 0.0251(13) 0.0308(14) 0.0071(11) 0.0145(12) 0.0002(11)
C24' 0.0294(13) 0.0256(12) 0.0240(12) 0.0063(10) 0.0108(10) 0.0014(10)
C25' 0.0279(12) 0.0209(12) 0.0198(11) 0.0037(9) 0.0071(10) -0.0010(10)
C26' 0.0223(12) 0.0215(12) 0.0331(13) 0.0146(10) 0.0093(10) 0.0056(9)
C27' 0.0277(13) 0.0215(12) 0.0307(13) 0.0083(10) 0.0139(10) 0.0023(10)

loop_
_atom_type_symbol
_atom_type_description
_atom_type_scat_dispersion_real
_atom_type_scat_dispersion_imag
_atom_type_scat_source
C C 0.0033 0.0016 'International Tables Vol C Tables 4.2.6.8 and 6.1.1.4'
H H 0.0000 0.0000 'International Tables Vol C Tables 4.2.6.8 and 6.1.1.4'
N N 0.0061 0.0033 'International Tables Vol C Tables 4.2.6.8 and 6.1.1.4'
O O 0.0106 0.0060 'International Tables Vol C Tables 4.2.6.8 and 6.1.1.4'
P P 0.1023 0.0942 'International Tables Vol C Tables 4.2.6.8 and 6.1.1.4'
W W -0.8490 6.8722 'International Tables Vol C Tables 4.2.6.8 and 6.1.1.4'

loop_
_geom_angle_atom_site_label_1
_geom_angle_atom_site_label_2
_geom_angle_atom_site_label_3
_geom_angle
C23 W P 169.18(7)
C23 W C24 90.85(10)
C23 W C25 88.51(9)
C23 W C26 90.39(9)
C23 W C27 87.33(9)
C24 W P 98.04(7)
C25 W P 97.98(7)
C25 W C24 87.60(9)
C26 W P 80.75(6)
C26 W C24 178.75(9)
C26 W C25 92.24(9)
C27 W P 86.72(6)
C27 W C24 88.75(9)
C27 W C25 174.42(9)
C27 W C26 91.50(9)
N P W 113.17(7)
N P C1 101.38(10)
N P C4 105.07(9)
C1 P W 107.48(7)
C1 P C4 103.87(10)
C4 P W 123.37(7)
C2 N P 122.23(16)
C3 N P 118.41(15)
C3 N C2 110.90(18)
P C1 H1A 109.5
P C1 H1B 109.5
P C1 H1C 109.5
H1A C1 H1B 109.5
H1A C1 H1C 109.5
H1B C1 H1C 109.5
N C2 H2A 109.5
N C2 H2B 109.5
N C2 H2C 109.5
H2A C2 H2B 109.5
H2A C2 H2C 109.5
H2B C2 H2C 109.5
N C3 H3A 109.5
N C3 H3B 109.5
N C3 H3C 109.5
H3A C3 H3B 109.5
H3A C3 H3C 109.5
H3B C3 H3C 109.5
C5 C4 P 109.84(14)
C5 C4 C11 109.92(18)
C5 C4 C17 110.03(18)
C11 C4 P 104.78(15)
C17 C4 P 108.65(14)
C17 C4 C11 113.46(19)
C6 C5 C4 122.29(19)
C10 C5 C4 119.9(2)
C10 C5 C6 117.5(2)
C5 C6 H6 119.2
C7 C6 C5 121.6(2)
C7 C6 H6 119.2
C6 C7 H7 120.0
C8 C7 C6 120.0(2)
C8 C7 H7 120.0
C7 C8 H8 120.4
C9 C8 C7 119.1(2)
C9 C8 H8 120.4
C8 C9 H9 119.6
C8 C9 C10 120.8(2)
C10 C9 H9 119.6
C5 C10 C9 120.9(2)
C5 C10 H10 119.6
C9 C10 H10 119.6
C12 C11 C4 118.5(2)
C16 C11 C4 124.2(2)
C16 C11 C12 117.3(2)
C11 C12 H12 119.1
C13 C12 C11 121.9(3)
C13 C12 H12 119.1
C12 C13 H13 120.0
C14 C13 C12 120.0(3)
C14 C13 H13 120.0
C13 C14 H14 120.4
C15 C14 C13 119.2(3)
C15 C14 H14 120.4
C14 C15 H15 119.4
C14 C15 C16 121.3(3)
C16 C15 H15 119.4
C11 C16 C15 120.3(3)
C11 C16 H16 119.9
C15 C16 H16 119.9
C18 C17 C4 121.4(2)
C18 C17 C22 117.5(2)
C22 C17 C4 121.1(2)
C17 C18 H18 119.6
C17 C18 C19 120.8(2)
C19 C18 H18 119.6
C18 C19 H19 119.7
C20 C19 C18 120.6(3)
C20 C19 H19 119.7
C19 C20 H20 120.3
C19 C20 C21 119.4(2)
C21 C20 H20 120.3
C20 C21 H21 119.8
C20 C21 C22 120.3(3)
C22 C21 H21 119.8
C17 C22 H22 119.4
C21 C22 C17 121.2(2)
C21 C22 H22 119.4
O1 C23 W 177.6(2)
O2 C24 W 177.5(2)
O3 C25 W 175.7(2)
O4 C26 W 178.3(2)
O5 C27 W 178.0(2)
C23' W' P' 173.15(8)
C23' W' C24' 88.16(10)
C23' W' C25' 88.99(11)
C23' W' C26' 89.44(10)
C23' W' C27' 85.83(11)
C24' W' P' 98.51(7)
C24' W' C27' 87.39(10)
C25' W' P' 89.39(7)
C25' W' C24' 90.70(10)
C25' W' C27' 174.53(10)
C26' W' P' 83.81(7)
C26' W' C24' 175.72(10)
C26' W' C25' 85.71(9)
C26' W' C27' 95.98(9)
C27' W' P' 95.95(7)
N' P' W' 113.90(8)
N' P' C1' 101.91(11)
N' P' C4' 106.88(10)
C1' P' W' 108.20(8)
C1' P' C4' 104.90(10)
C4' P' W' 119.31(7)
C2' N' P' 123.73(18)
C3' N' P' 123.38(17)
C3' N' C2' 110.8(2)
P' C1' H1'A 109.5
P' C1' H1'B 109.5
P' C1' H1'C 109.5
H1'A C1' H1'B 109.5
H1'A C1' H1'C 109.5
H1'B C1' H1'C 109.5
N' C2' H2'A 109.5
N' C2' H2'B 109.5
N' C2' H2'C 109.5
H2'A C2' H2'B 109.5
H2'A C2' H2'C 109.5
H2'B C2' H2'C 109.5
N' C3' H3'A 109.5
N' C3' H3'B 109.5
N' C3' H3'C 109.5
H3'A C3' H3'B 109.5
H3'A C3' H3'C 109.5
H3'B C3' H3'C 109.5
C5' C4' P' 105.66(14)
C5' C4' C11' 109.75(17)
C5' C4' C17' 111.39(17)
C11' C4' P' 111.61(14)
C11' C4' C17' 107.99(17)
C17' C4' P' 110.48(14)
C6' C5' C4' 120.4(2)
C10' C5' C4' 122.1(2)
C10' C5' C6' 117.5(2)
C5' C6' H6' 119.1
C7' C6' C5' 121.8(2)
C7' C6' H6' 119.1
C6' C7' H7' 120.1
C6' C7' C8' 119.8(2)
C8' C7' H7' 120.1
C7' C8' H8' 120.2
C9' C8' C7' 119.5(2)
C9' C8' H8' 120.2
C8' C9' H9' 119.7
C8' C9' C10' 120.6(2)
C10' C9' H9' 119.7
C5' C10' C9' 120.8(2)
C5' C10' H10' 119.6
C9' C10' H10' 119.6
C12' C11' C4' 122.59(19)
C12' C11' C16' 117.0(2)
C16' C11' C4' 120.19(19)
C11' C12' H12' 119.2
C13' C12' C11' 121.6(2)
C13' C12' H12' 119.2
C12' C13' H13' 119.9
C14' C13' C12' 120.2(2)
C14' C13' H13' 119.9
C13' C14' H14' 120.4
C15' C14' C13' 119.2(2)
C15' C14' H14' 120.4
C14' C15' H15' 119.8
C14' C15' C16' 120.3(2)
C16' C15' H15' 119.8
C11' C16' H16' 119.2
C15' C16' C11' 121.6(2)
C15' C16' H16' 119.2
C18' C17' C4' 123.1(2)
C18' C17' C22' 117.3(2)
C22' C17' C4' 119.5(2)
C17' C18' H18' 119.2
C17' C18' C19' 121.5(2)
C19' C18' H18' 119.2
C18' C19' H19' 119.9
C20' C19' C18' 120.3(2)
C20' C19' H19' 119.9
C19' C20' H20' 120.5
C19' C20' C21' 119.0(2)
C21' C20' H20' 120.5
C20' C21' H21' 119.7
C20' C21' C22' 120.5(2)
C22' C21' H21' 119.7
C17' C22' H22' 119.3
C21' C22' C17' 121.3(2)
C21' C22' H22' 119.3
O1' C23' W' 178.3(2)
O2' C24' W' 175.5(2)
O3' C25' W' 177.5(2)
O4' C26' W' 176.0(2)
O5' C27' W' 174.5(2)

loop_
_geom_bond_atom_site_label_1
_geom_bond_atom_site_label_2
_geom_bond_distance
W P 2.5680(5)
W C23 1.992(2)
W C24 2.053(2)
W C25 2.053(2)
W C26 2.039(2)
W C27 2.028(2)
P N 1.7009(19)
P C1 1.833(2)
P C4 1.955(2)
O1 C23 1.150(3)
O2 C24 1.139(3)
O3 C25 1.138(3)
O4 C26 1.137(3)
O5 C27 1.140(3)
N C2 1.468(3)
N C3 1.464(3)
C1 H1A 0.9800
C1 H1B 0.9800
C1 H1C 0.9800
C2 H2A 0.9800
C2 H2B 0.9800
C2 H2C 0.9800
C3 H3A 0.9800
C3 H3B 0.9800
C3 H3C 0.9800
C4 C5 1.539(3)
C4 C11 1.543(3)
C4 C17 1.540(3)
C5 C6 1.393(3)
C5 C10 1.391(3)
C6 H6 0.9500
C6 C7 1.393(3)
C7 H7 0.9500
C7 C8 1.384(4)
C8 H8 0.9500
C8 C9 1.378(4)
C9 H9 0.9500
C9 C10 1.394(4)
C10 H10 0.9500
C11 C12 1.396(4)
C11 C16 1.387(4)
C12 H12 0.9500
C12 C13 1.387(4)
C13 H13 0.9500
C13 C14 1.377(5)
C14 H14 0.9500
C14 C15 1.363(6)
C15 H15 0.9500
C15 C16 1.405(5)
C16 H16 0.9500
C17 C18 1.395(3)
C17 C22 1.403(3)
C18 H18 0.9500
C18 C19 1.396(3)
C19 H19 0.9500
C19 C20 1.380(4)
C20 H20 0.9500
C20 C21 1.382(4)
C21 H21 0.9500
C21 C22 1.388(3)
C22 H22 0.9500
W' P' 2.5873(6)
W' C23' 2.000(3)
W' C24' 2.048(2)
W' C25' 2.038(3)
W' C26' 2.031(2)
W' C27' 2.059(3)
P' N' 1.685(2)
P' C1' 1.834(2)
P' C4' 1.959(2)
O1' C23' 1.145(3)
O2' C24' 1.133(3)
O3' C25' 1.146(3)
O4' C26' 1.139(3)
O5' C27' 1.140(3)
N' C2' 1.465(3)
N' C3' 1.462(3)
C1' H1'A 0.9800
C1' H1'B 0.9800
C1' H1'C 0.9800
C2' H2'A 0.9800
C2' H2'B 0.9800
C2' H2'C 0.9800
C3' H3'A 0.9800
C3' H3'B 0.9800
C3' H3'C 0.9800
C4' C5' 1.544(3)
C4' C11' 1.545(3)
C4' C17' 1.547(3)
C5' C6' 1.400(3)
C5' C10' 1.396(3)
C6' H6' 0.9500
C6' C7' 1.383(3)
C7' H7' 0.9500
C7' C8' 1.389(4)
C8' H8' 0.9500
C8' C9' 1.378(4)
C9' H9' 0.9500
C9' C10' 1.397(3)
C10' H10' 0.9500
C11' C12' 1.394(3)
C11' C16' 1.396(3)
C12' H12' 0.9500
C12' C13' 1.392(3)
C13' H13' 0.9500
C13' C14' 1.384(4)
C14' H14' 0.9500
C14' C15' 1.382(4)
C15' H15' 0.9500
C15' C16' 1.391(3)
C16' H16' 0.9500
C17' C18' 1.389(3)
C17' C22' 1.401(3)
C18' H18' 0.9500
C18' C19' 1.400(3)
C19' H19' 0.9500
C19' C20' 1.381(4)
C20' H20' 0.9500
C20' C21' 1.386(4)
C21' H21' 0.9500
C21' C22' 1.389(3)
C22' H22' 0.9500

loop_
_geom_torsion_atom_site_label_1
_geom_torsion_atom_site_label_2
_geom_torsion_atom_site_label_3
_geom_torsion_atom_site_label_4
_geom_torsion
W P N C2 -105.31(17)
W P N C3 39.83(19)
P C4 C5 C6 40.5(3)
P C4 C5 C10 -145.19(19)
P C4 C11 C12 63.7(2)
P C4 C11 C16 -116.9(2)
P C4 C17 C18 -121.6(2)
P C4 C17 C22 56.4(2)
C1 P N C2 9.5(2)
C1 P N C3 154.63(18)
C4 P N C2 117.39(18)
C4 P N C3 -97.47(18)
C4 C5 C6 C7 176.9(2)
C4 C5 C10 C9 -176.1(2)
C4 C11 C12 C13 -177.9(2)
C4 C11 C16 C15 177.7(3)
C4 C17 C18 C19 176.7(2)
C4 C17 C22 C21 -175.3(2)
C5 C4 C11 C12 -54.2(3)
C5 C4 C11 C16 125.2(3)
C5 C4 C17 C18 -1.3(3)
C5 C4 C17 C22 176.7(2)
C5 C6 C7 C8 -1.7(4)
C6 C5 C10 C9 -1.5(4)
C6 C7 C8 C9 -0.1(4)
C7 C8 C9 C10 1.1(4)
C8 C9 C10 C5 -0.3(4)
C10 C5 C6 C7 2.5(3)
C11 C4 C5 C6 155.3(2)
C11 C4 C5 C10 -30.4(3)
C11 C4 C17 C18 122.3(2)
C11 C4 C17 C22 -59.7(3)
C11 C12 C13 C14 -0.2(5)
C12 C11 C16 C15 -2.9(4)
C12 C13 C14 C15 -2.0(5)
C13 C14 C15 C16 1.8(6)
C14 C15 C16 C11 0.7(5)
C16 C11 C12 C13 2.6(4)
C17 C4 C5 C6 -79.0(2)
C17 C4 C5 C10 95.2(2)
C17 C4 C11 C12 -177.9(2)
C17 C4 C11 C16 1.5(3)
C17 C18 C19 C20 -0.9(4)
C18 C17 C22 C21 2.8(4)
C18 C19 C20 C21 1.9(4)
C19 C20 C21 C22 -0.6(4)
C20 C21 C22 C17 -1.8(4)
C22 C17 C18 C19 -1.4(4)
W' P' N' C2' 146.59(19)
W' P' N' C3' -15.6(2)
P' C4' C5' C6' 52.6(2)
P' C4' C5' C10' -128.60(19)
P' C4' C11' C12' 31.3(3)
P' C4' C11' C16' -153.85(17)
P' C4' C17' C18' -113.0(2)
P' C4' C17' C22' 72.2(2)
C1' P' N' C2' 30.3(2)
C1' P' N' C3' -131.8(2)
C4' P' N' C2' -79.5(2)
C4' P' N' C3' 118.4(2)
C4' C5' C6' C7' 178.6(2)
C4' C5' C10' C9' -178.3(2)
C4' C11' C12' C13' 176.8(2)
C4' C11' C16' C15' -176.9(2)
C4' C17' C18' C19' -175.2(2)
C4' C17' C22' C21' 176.2(2)
C5' C4' C11' C12' -85.5(2)
C5' C4' C11' C16' 89.4(2)
C5' C4' C17' C18' 4.1(3)
C5' C4' C17' C22' -170.7(2)
C5' C6' C7' C8' -0.1(4)
C6' C5' C10' C9' 0.5(3)
C6' C7' C8' C9' 0.1(4)
C7' C8' C9' C10' 0.2(4)
C8' C9' C10' C5' -0.5(4)
C10' C5' C6' C7' -0.2(3)
C11' C4' C5' C6' 173.1(2)
C11' C4' C5' C10' -8.1(3)
C11' C4' C17' C18' 124.7(2)
C11' C4' C17' C22' -50.1(3)
C11' C12' C13' C14' -0.6(4)
C12' C11' C16' C15' -1.8(3)
C12' C13' C14' C15' -0.6(4)
C13' C14' C15' C16' 0.6(4)
C14' C15' C16' C11' 0.7(4)
C16' C11' C12' C13' 1.8(3)
C17' C4' C5' C6' -67.4(3)
C17' C4' C5' C10' 111.4(2)
C17' C4' C11' C12' 152.9(2)
C17' C4' C11' C16' -32.2(3)
C17' C18' C19' C20' -0.7(4)
C18' C17' C22' C21' 1.1(3)
C18' C19' C20' C21' 0.9(4)
C19' C20' C21' C22' 0.0(4)
C20' C21' C22' C17' -1.0(4)
C22' C17' C18' C19' -0.3(3)
